data_7048860
loop_
_publ_author_name
'Gusev, Alexey'
'Nemec, Ivan'
'Herchel, Radovan'
'Shul'gin, Victor'
'Ryush, Irina'
'Kiskin, Michail'
'Efimov, Nickolay'
'Ugolkova, Elena'
'Minin, Vadim'
'Lyssenko, Konstantin'
'Eremenko, Igor'
'Linert, Wolfgang'

_publ_section_title
;
 Copper(ii) self-assembled clusters of
 bis((pyridin-2-yl)-1,2,4-triazol-3-yl)alkanes. Unusual rearrangement of
 ligands under reaction conditions.
;
_journal_issue 9
_journal_name_full 'Dalton transactions (Cambridge, England : 2003)'
_journal_page_first 3052
_journal_page_last 3060
_journal_paper_doi 10.1039/c8dt04816a
_journal_volume 48
_journal_year 2019
_chemical_formula_sum 'C62.8 H57.6 Cu4 N32 O8.8'
_chemical_formula_weight 1655.57
_space_group_crystal_system tetragonal
_space_group_IT_number 82
_space_group_name_Hall 'I -4'
_space_group_name_H-M_alt 'I -4'
_symmetry_space_group_name_Hall 'I -4'
_symmetry_space_group_name_H-M 'I -4'
_atom_sites_solution_hydrogens mixed
_audit_creation_method SHELXL-2014/7
_audit_update_record
;
2019-01-31 deposited with the CCDC.
2019-02-04 downloaded from the CCDC.
;
_cell_angle_alpha 90
_cell_angle_beta 90
_cell_angle_gamma 90
_cell_formula_units_Z 2
_cell_length_a 13.1705(9)
_cell_length_b 13.1705(9)
_cell_length_c 19.6437(14)
_cell_measurement_reflns_used 1625
_cell_measurement_temperature 120(2)
_cell_measurement_theta_max 21.89
_cell_measurement_theta_min 3.47
_cell_volume 3407.4(4)
_computing_cell_refinement 'Bruker SAINT'
_computing_data_collection 'Bruker APEX2'
_computing_data_reduction 'Bruker SAINT'
_computing_molecular_graphics 'Mercury 4.0.0'
_computing_publication_material 'Bruker SHELXTL'
_computing_structure_refinement 'SHELXL-2014/7 (Sheldrick, 2018)'
_computing_structure_solution 'SHELXS-97 (Sheldrick, 1990)'
_diffrn_ambient_temperature 120(2)
_diffrn_measured_fraction_theta_full 0.999
_diffrn_measured_fraction_theta_max 1.000
_diffrn_measurement_device_type 'Bruker APEX II CCD area detector''
_diffrn_measurement_method '\f and \w scans'
_diffrn_radiation_type MoK\a
_diffrn_radiation_wavelength 0.71073
_diffrn_reflns_av_R_equivalents 0.0626
_diffrn_reflns_av_unetI/netI 0.0558
_diffrn_reflns_Laue_measured_fraction_full 0.999
_diffrn_reflns_Laue_measured_fraction_max 1.000
_diffrn_reflns_limit_h_max 17
_diffrn_reflns_limit_h_min -17
_diffrn_reflns_limit_k_max 17
_diffrn_reflns_limit_k_min -17
_diffrn_reflns_limit_l_max 26
_diffrn_reflns_limit_l_min -26
_diffrn_reflns_number 20253
_diffrn_reflns_point_group_measured_fraction_full 1.000
_diffrn_reflns_point_group_measured_fraction_max 1.000
_diffrn_reflns_theta_full 25.242
_diffrn_reflns_theta_max 28.998
_diffrn_reflns_theta_min 1.862
_diffrn_source 'fine-focus sealed tube'
_exptl_absorpt_coefficient_mu 1.314
_exptl_absorpt_correction_type none
_exptl_crystal_colour green
_exptl_crystal_density_diffrn 1.614
_exptl_crystal_description prism
_exptl_crystal_F_000 1690
_exptl_crystal_size_max 0.320
_exptl_crystal_size_mid 0.240
_exptl_crystal_size_min 0.200
_refine_diff_density_max 0.625
_refine_diff_density_min -0.415
_refine_diff_density_rms 0.085
_refine_ls_abs_structure_details
;
 Refined as an inversion twin.
;
_refine_ls_abs_structure_Flack 0.013(18)
_refine_ls_extinction_method none
_refine_ls_goodness_of_fit_ref 1.058
_refine_ls_hydrogen_treatment constr
_refine_ls_matrix_type full
_refine_ls_number_parameters 254
_refine_ls_number_reflns 4536
_refine_ls_number_restraints 2
_refine_ls_restrained_S_all 1.074
_refine_ls_R_factor_all 0.0483
_refine_ls_R_factor_gt 0.0371
_refine_ls_shift/su_max 0.001
_refine_ls_shift/su_mean 0.000
_refine_ls_structure_factor_coef Fsqd
_refine_ls_weighting_details 'w=1/[\s^2^(Fo^2^)+(0.0504P)^2^] where P=(Fo^2^+2Fc^2^)/3'
_refine_ls_weighting_scheme calc
_refine_ls_wR_factor_gt 0.0895
_refine_ls_wR_factor_ref 0.0939
_reflns_Friedel_coverage 0.941
_reflns_Friedel_fraction_full 1.000
_reflns_Friedel_fraction_max 1.000
_reflns_number_gt 3931
_reflns_number_total 4536
_reflns_threshold_expression 'I > 2\s(I)'
_cod_data_source_file c8dt04816a2.cif
_cod_data_source_block 2
_cod_depositor_comments 'Adding full bibliography for 7048860--7048863.cif.'
_cod_original_cell_volume 3407.4(5)
_cod_original_formula_sum 'C62.80 H57.60 Cu4 N32 O8.80'
_cod_database_code 7048860
_shelx_shelxl_version_number 2014/7
_shelx_space_group_comment
;
The symmetry employed for this shelxl refinement is uniquely defined
by the following loop, which should always be used as a source of
symmetry information in preference to the above space-group names.
They are only intended as comments.
;
_shelx_estimated_absorpt_t_min 0.678
_shelx_estimated_absorpt_t_max 0.779

loop_
_space_group_symop_operation_xyz
'x, y, z'
'-x, -y, z'
'y, -x, -z'
'-y, x, -z'
'x+1/2, y+1/2, z+1/2'
'-x+1/2, -y+1/2, z+1/2'
'y+1/2, -x+1/2, -z+1/2'
'-y+1/2, x+1/2, -z+1/2'

loop_
_atom_site_label
_atom_site_type_symbol
_atom_site_fract_x
_atom_site_fract_y
_atom_site_fract_z
_atom_site_U_iso_or_equiv
_atom_site_adp_type
_atom_site_occupancy
_atom_site_site_symmetry_order
_atom_site_calc_flag
_atom_site_refinement_flags_posn
_atom_site_refinement_flags_adp
_atom_site_refinement_flags_occupancy
Cu1 Cu 0.55708(4) 0.34016(4) 0.43638(3) 0.01121(13) Uani 1 1 d . . .
N1 N 0.5465(3) 0.3243(3) 0.33993(18) 0.0145(8) Uani 1 1 d . . .
N2 N 0.5232(3) 0.3461(3) 0.2292(2) 0.0208(9) Uani 1 1 d . . .
N3 N 0.4639(3) 0.2639(3) 0.2498(2) 0.0202(8) Uani 1 1 d . . .
N4 N 0.4649(3) 0.2071(2) 0.4299(2) 0.0139(7) Uani 1 1 d . . .
N5 N 0.7145(3) 0.5973(3) 0.3622(2) 0.0141(8) Uani 1 1 d . . .
N6 N 0.6228(3) 0.4772(3) 0.41610(17) 0.0114(7) Uani 1 1 d . . .
N7 N 0.6564(3) 0.5473(3) 0.46337(17) 0.0102(6) Uani 1 1 d . . .
N8 N 0.7465(3) 0.6972(3) 0.5328(2) 0.0166(8) Uani 1 1 d . . .
C1 C 0.6467(4) 0.4628(3) 0.2871(2) 0.0173(9) Uani 1 1 d . . .
H1A H 0.6264 0.5159 0.2541 0.021 Uiso 1 1 calc R U .
H1B H 0.7133 0.4358 0.2724 0.021 Uiso 1 1 calc R U .
C2 C 0.5707(4) 0.3791(3) 0.2847(2) 0.0158(9) Uani 1 1 d . . .
C3 C 0.4804(3) 0.2545(3) 0.3156(2) 0.0157(9) Uani 1 1 d . . .
C4 C 0.4407(3) 0.1819(3) 0.3649(3) 0.0160(9) Uani 1 1 d . . .
C5 C 0.4349(3) 0.1448(4) 0.4798(3) 0.0203(10) Uani 1 1 d . . .
H5 H 0.4511 0.1616 0.5256 0.024 Uiso 1 1 calc R U .
C6 C 0.3805(4) 0.0561(4) 0.4668(3) 0.0251(12) Uani 1 1 d . . .
H6 H 0.3606 0.0128 0.5031 0.030 Uiso 1 1 calc R U .
C7 C 0.3560(4) 0.0322(4) 0.4006(3) 0.0265(12) Uani 1 1 d . . .
H7 H 0.3188 -0.0278 0.3908 0.032 Uiso 1 1 calc R U .
C8 C 0.3858(4) 0.0958(4) 0.3489(3) 0.0228(11) Uani 1 1 d . . .
H8 H 0.3689 0.0808 0.3029 0.027 Uiso 1 1 calc R U .
C9 C 0.6589(4) 0.5111(3) 0.3560(2) 0.0133(9) Uani 1 1 d . . .
C10 C 0.7102(3) 0.6159(3) 0.4288(3) 0.0139(9) Uani 1 1 d . . .
C11 C 0.7609(3) 0.6988(3) 0.4652(2) 0.0132(8) Uani 1 1 d . . .
C12 C 0.7890(3) 0.7700(3) 0.5699(3) 0.0195(9) Uani 1 1 d . . .
H12 H 0.7786 0.7696 0.6177 0.023 Uiso 1 1 calc R U .
C13 C 0.8484(4) 0.8472(4) 0.5415(3) 0.0236(11) Uani 1 1 d . . .
H13 H 0.8773 0.8983 0.5696 0.028 Uiso 1 1 calc R U .
C14 C 0.8643(4) 0.8477(4) 0.4724(3) 0.0235(11) Uani 1 1 d . . .
H14 H 0.9053 0.8987 0.4521 0.028 Uiso 1 1 calc R U .
C15 C 0.8192(3) 0.7720(3) 0.4322(3) 0.0193(9) Uani 1 1 d . . .
H15 H 0.8282 0.7707 0.3842 0.023 Uiso 1 1 calc R U .
O1W O 0.7582(3) 0.7078(3) 0.2418(2) 0.0392(11) Uani 1 1 d . . .
H1WA H 0.7492 0.6773 0.2795 0.047 Uiso 1 1 d R U .
H1WB H 0.6961 0.7245 0.2381 0.047 Uiso 1 1 d R U .
O2W O 0.5000 0.5000 0.1283(2) 0.0236(11) Uani 1 2 d S T P
H2W H 0.5093 0.4507 0.1555 0.028 Uiso 1 1 d R U .
O1SA O 0.8934(9) 0.6056(9) 0.1585(8) 0.085(4) Uani 0.5 1 d D . P
C1S C 0.8676(10) 0.5040(10) 0.1620(6) 0.069(4) Uani 0.7 1 d D . P
O1SB O 0.9588(18) 0.480(3) 0.1191(16) 0.090(10) Uiso 0.2 1 d D . P

loop_
_atom_site_aniso_label
_atom_site_aniso_U_11
_atom_site_aniso_U_22
_atom_site_aniso_U_33
_atom_site_aniso_U_23
_atom_site_aniso_U_13
_atom_site_aniso_U_12
Cu1 0.0117(3) 0.0107(3) 0.0112(2) -0.0007(2) 0.0008(2) -0.0008(2)
N1 0.018(2) 0.0110(18) 0.0150(17) -0.0023(15) 0.0002(16) -0.0014(15)
N2 0.030(2) 0.0164(19) 0.016(2) -0.0017(18) -0.0028(16) -0.0042(17)
N3 0.024(2) 0.0188(19) 0.017(2) -0.0057(16) -0.0013(16) -0.0012(16)
N4 0.0124(16) 0.0100(16) 0.019(2) -0.0007(16) 0.0032(16) -0.0015(12)
N5 0.0151(18) 0.0122(18) 0.0151(19) 0.0002(15) 0.0024(15) -0.0002(14)
N6 0.0140(17) 0.0101(16) 0.0100(18) -0.0011(13) -0.0006(13) -0.0006(13)
N7 0.0121(19) 0.0069(19) 0.0115(15) -0.0020(13) -0.0032(14) 0.0017(16)
N8 0.0146(19) 0.0119(18) 0.023(2) -0.0005(15) -0.0045(15) -0.0001(14)
C1 0.022(2) 0.019(2) 0.012(2) -0.0017(18) 0.0025(18) -0.0034(18)
C2 0.019(2) 0.013(2) 0.015(2) -0.0001(16) 0.0012(19) 0.0036(17)
C3 0.014(2) 0.015(2) 0.018(2) -0.0058(17) -0.0001(17) -0.0011(16)
C4 0.013(2) 0.015(2) 0.020(2) -0.0043(18) 0.0015(18) 0.0009(16)
C5 0.013(2) 0.021(2) 0.026(3) 0.003(2) 0.0014(19) 0.0018(18)
C6 0.019(3) 0.019(3) 0.037(3) 0.008(2) 0.004(2) -0.003(2)
C7 0.023(3) 0.019(2) 0.038(3) -0.005(2) 0.003(2) -0.006(2)
C8 0.021(2) 0.019(2) 0.028(3) -0.004(2) -0.001(2) -0.0063(19)
C9 0.016(2) 0.0104(19) 0.014(2) 0.0012(16) 0.0015(19) 0.0020(18)
C10 0.0115(18) 0.0127(18) 0.017(2) -0.0009(18) 0.0004(18) -0.0002(14)
C11 0.012(2) 0.010(2) 0.018(2) -0.0011(16) -0.0007(17) -0.0004(16)
C12 0.017(2) 0.021(2) 0.021(3) -0.004(2) -0.006(2) 0.0023(17)
C13 0.017(2) 0.015(2) 0.039(3) -0.003(2) -0.010(2) -0.0026(18)
C14 0.015(2) 0.020(2) 0.036(3) 0.004(2) -0.003(2) -0.0093(18)
C15 0.019(2) 0.019(2) 0.020(2) 0.000(2) 0.002(2) -0.0030(16)
O1W 0.036(2) 0.050(3) 0.031(2) 0.008(2) 0.0077(19) -0.005(2)
O2W 0.035(3) 0.020(2) 0.016(3) 0.000 0.000 -0.004(2)
O1SA 0.057(7) 0.083(9) 0.115(12) 0.008(8) 0.023(8) 0.015(7)
C1S 0.080(9) 0.081(9) 0.047(7) -0.012(6) 0.014(6) -0.012(7)

loop_
_atom_type_symbol
_atom_type_description
_atom_type_scat_dispersion_real
_atom_type_scat_dispersion_imag
_atom_type_scat_source
C C 0.0033 0.0016 'International Tables Vol C Tables 4.2.6.8 and 6.1.1.4'
H H 0.0000 0.0000 'International Tables Vol C Tables 4.2.6.8 and 6.1.1.4'
N N 0.0061 0.0033 'International Tables Vol C Tables 4.2.6.8 and 6.1.1.4'
O O 0.0106 0.0060 'International Tables Vol C Tables 4.2.6.8 and 6.1.1.4'
Cu Cu 0.3201 1.2651 'International Tables Vol C Tables 4.2.6.8 and 6.1.1.4'

loop_
_geom_angle_atom_site_label_1
_geom_angle_atom_site_label_2
_geom_angle_atom_site_label_3
_geom_angle
_geom_angle_site_symmetry_1
_geom_angle_site_symmetry_3
N1 Cu1 N7 170.62(15) . 3_566
N1 Cu1 N6 86.24(15) . .
N7 Cu1 N6 101.66(15) 3_566 .
N1 Cu1 N4 79.02(16) . .
N7 Cu1 N4 92.36(16) 3_566 .
N6 Cu1 N4 162.78(15) . .
N1 Cu1 N8 105.71(16) . 3_566
N7 Cu1 N8 78.30(15) 3_566 3_566
N6 Cu1 N8 98.78(14) . 3_566
N4 Cu1 N8 93.78(13) . 3_566
C2 N1 C3 103.5(4) . .
C2 N1 Cu1 136.5(3) . .
C3 N1 Cu1 118.1(3) . .
C2 N2 N3 106.3(4) . .
C3 N3 N2 105.3(4) . .
C5 N4 C4 118.1(4) . .
C5 N4 Cu1 128.8(4) . .
C4 N4 Cu1 113.0(3) . .
C10 N5 C9 102.6(4) . .
C9 N6 N7 104.7(3) . .
C9 N6 Cu1 127.8(3) . .
N7 N6 Cu1 126.5(3) . .
C10 N7 N6 106.3(3) . .
C10 N7 Cu1 116.8(3) . 4_656
N6 N7 Cu1 136.1(3) . 4_656
C12 N8 C11 118.1(4) . .
C12 N8 Cu1 131.2(4) . 4_656
C11 N8 Cu1 110.5(3) . 4_656
C2 C1 C9 114.4(4) . .
C2 C1 H1A 108.7 . .
C9 C1 H1A 108.7 . .
C2 C1 H1B 108.7 . .
C9 C1 H1B 108.7 . .
H1A C1 H1B 107.6 . .
N2 C2 N1 112.0(4) . .
N2 C2 C1 125.8(4) . .
N1 C2 C1 122.2(4) . .
N3 C3 N1 112.9(4) . .
N3 C3 C4 130.8(4) . .
N1 C3 C4 116.2(4) . .
N4 C4 C8 122.6(5) . .
N4 C4 C3 112.3(4) . .
C8 C4 C3 125.1(5) . .
N4 C5 C6 122.0(5) . .
N4 C5 H5 119.0 . .
C6 C5 H5 119.0 . .
C7 C6 C5 119.0(5) . .
C7 C6 H6 120.5 . .
C5 C6 H6 120.5 . .
C8 C7 C6 119.5(5) . .
C8 C7 H7 120.2 . .
C6 C7 H7 120.2 . .
C7 C8 C4 118.8(5) . .
C7 C8 H8 120.6 . .
C4 C8 H8 120.6 . .
N6 C9 N5 112.9(4) . .
N6 C9 C1 127.6(4) . .
N5 C9 C1 119.5(4) . .
N7 C10 N5 113.5(4) . .
N7 C10 C11 119.9(4) . .
N5 C10 C11 126.6(4) . .
N8 C11 C15 123.3(4) . .
N8 C11 C10 114.0(4) . .
C15 C11 C10 122.7(5) . .
N8 C12 C13 122.9(5) . .
N8 C12 H12 118.6 . .
C13 C12 H12 118.6 . .
C14 C13 C12 118.9(5) . .
C14 C13 H13 120.6 . .
C12 C13 H13 120.6 . .
C13 C14 C15 119.2(5) . .
C13 C14 H14 120.4 . .
C15 C14 H14 120.4 . .
C11 C15 C14 117.6(5) . .
C11 C15 H15 121.2 . .
C14 C15 H15 121.2 . .
H1WA O1W H1WB 93.7 . .
O1SA C1S O1SB 88.7(17) . .
O1SB O1SB C1S 129(3) 2_765 .

loop_
_geom_bond_atom_site_label_1
_geom_bond_atom_site_label_2
_geom_bond_distance
_geom_bond_site_symmetry_2
Cu1 N1 1.911(4) .
Cu1 N7 1.974(3) 3_566
Cu1 N6 2.041(4) .
Cu1 N4 2.136(3) .
Cu1 N8 2.252(4) 3_566
N1 C2 1.343(6) .
N1 C3 1.352(6) .
N2 C2 1.330(6) .
N2 N3 1.394(6) .
N3 C3 1.318(6) .
N4 C5 1.338(6) .
N4 C4 1.357(6) .
N5 C10 1.332(6) .
N5 C9 1.357(5) .
N6 C9 1.349(6) .
N6 N7 1.382(5) .
N7 C10 1.334(6) .
N7 Cu1 1.974(3) 4_656
N8 C12 1.328(6) .
N8 C11 1.342(6) .
N8 Cu1 2.252(4) 4_656
C1 C2 1.489(6) .
C1 C9 1.504(6) .
C1 H1A 0.9900 .
C1 H1B 0.9900 .
C3 C4 1.458(7) .
C4 C8 1.381(6) .
C5 C6 1.394(7) .
C5 H5 0.9500 .
C6 C7 1.376(8) .
C6 H6 0.9500 .
C7 C8 1.374(8) .
C7 H7 0.9500 .
C8 H8 0.9500 .
C10 C11 1.466(6) .
C11 C15 1.393(6) .
C12 C13 1.398(7) .
C12 H12 0.9500 .
C13 C14 1.373(8) .
C13 H13 0.9500 .
C14 C15 1.404(7) .
C14 H14 0.9500 .
C15 H15 0.9500 .
O1W H1WA 0.8500 .
O1W H1WB 0.8501 .
O2W H2W 0.8500 .
O1SA C1S 1.382(12) .
C1S O1SB 1.499(14) .
O1SB O1SB 1.20(5) 2_765

loop_
_geom_hbond_atom_site_label_D
_geom_hbond_atom_site_label_H
_geom_hbond_atom_site_label_A
_geom_hbond_distance_DH
_geom_hbond_distance_HA
_geom_hbond_distance_DA
_geom_hbond_angle_DHA
_geom_hbond_site_symmetry_A
O1W H1WA N5 0.85 1.99 2.836(6) 173.2 .
O1W H1WB N3 0.85 2.13 2.953(6) 164.4 2_665
O2W H2W N2 0.85 2.01 2.851(5) 172.4 .
